data_4346618
loop_
_publ_author_name
'Wijeratne, Gayan B.'
'Zolnhofer, Eva M.'
'Fortier, Skye'
'Grant, Lauren N.'
'Carroll, Patrick J.'
'Chen, Chun-Hsing'
'Meyer, Karsten'
'Krzystek, J.'
'Ozarowski, Andrew'
'Jackson, Timothy A.'
'Mindiola, Daniel J.'
'Telser, Joshua'

_publ_section_title
;
 Electronic Structure and Reactivity of a Well-Defined Mononuclear Complex
 of Ti(II).
;
_journal_issue 21
_journal_name_full 'Inorganic chemistry'
_journal_page_first 10380
_journal_page_last 10397
_journal_paper_doi 10.1021/acs.inorgchem.5b01796
_journal_volume 54
_journal_year 2015
_chemical_formula_moiety 'C29 H26 Cl2 N3 Ti'
_chemical_formula_sum 'C29 H25 Cl2 N3 Ti'
_chemical_formula_weight 534.32
_space_group_IT_number 14
_space_group_name_Hall '-P 2yn'
_space_group_name_H-M_alt 'P 1 21/n 1'
_symmetry_cell_setting monoclinic
_symmetry_space_group_name_Hall '-P 2yn'
_symmetry_space_group_name_H-M 'P 1 21/n 1'
_atom_sites_solution_hydrogens geom
_atom_sites_solution_primary direct
_atom_sites_solution_secondary difmap
_audit_creation_method SHELXL-97
_cell_angle_alpha 90.00
_cell_angle_beta 95.564(2)
_cell_angle_gamma 90.00
_cell_formula_units_Z 4
_cell_length_a 10.5950(4)
_cell_length_b 8.1462(3)
_cell_length_c 30.0955(10)
_cell_measurement_reflns_used 9938
_cell_measurement_temperature 150(2)
_cell_measurement_theta_max 27.48
_cell_measurement_theta_min 2.59
_cell_volume 2585.27(16)
_computing_cell_refinement 'APEX II v2010.11.3 (Bruker, 2013)'
_computing_data_collection 'APEX II v2010.11.3 (Bruker, 2013)'
_computing_data_reduction 'APEX II v2010.11.3 (Bruker, 2013)'
_computing_molecular_graphics 'SHELXTL (Bruker, 2013)'
_computing_publication_material 'SHELXTL (Bruker, 2013)'
_computing_structure_refinement 'SHELXL-97 (Sheldrick, 2010)'
_computing_structure_solution 'SIR-2004 (Burla et al., 2005)'
_diffrn_ambient_temperature 150(2)
_diffrn_detector 'CCD area detector'
_diffrn_detector_area_resol_mean 83.33
_diffrn_detector_type 'Bruker APEXII'
_diffrn_measured_fraction_theta_full 0.998
_diffrn_measured_fraction_theta_max 0.998
_diffrn_measurement_details '0.50 degree frames measured for 10 seconds each'
_diffrn_measurement_device 'APEX Kappa Duo'
_diffrn_measurement_device_type Kappa
_diffrn_measurement_method 'omega and phi scans'
_diffrn_radiation_monochromator graphite
_diffrn_radiation_source 'fine-focus sealed tube'
_diffrn_radiation_type MoK\a
_diffrn_radiation_wavelength 0.71073
_diffrn_reflns_av_R_equivalents 0.0326
_diffrn_reflns_av_sigmaI/netI 0.0208
_diffrn_reflns_limit_h_max 13
_diffrn_reflns_limit_h_min -13
_diffrn_reflns_limit_k_max 10
_diffrn_reflns_limit_k_min -10
_diffrn_reflns_limit_l_max 36
_diffrn_reflns_limit_l_min -39
_diffrn_reflns_number 47123
_diffrn_reflns_theta_full 27.51
_diffrn_reflns_theta_max 27.51
_diffrn_reflns_theta_min 1.36
_exptl_absorpt_coefficient_mu 0.561
_exptl_absorpt_correction_T_max 0.9206
_exptl_absorpt_correction_T_min 0.8633
_exptl_absorpt_correction_type multi-scan
_exptl_absorpt_process_details 'SADABS, R. Blessing; 1995'
_exptl_crystal_colour colorless
_exptl_crystal_density_diffrn 1.373
_exptl_crystal_density_method 'not measured'
_exptl_crystal_description block
_exptl_crystal_F_000 1104
_exptl_crystal_size_max 0.27
_exptl_crystal_size_mid 0.23
_exptl_crystal_size_min 0.15
_refine_diff_density_max 0.299
_refine_diff_density_min -0.304
_refine_diff_density_rms 0.046
_refine_ls_extinction_method none
_refine_ls_goodness_of_fit_ref 0.947
_refine_ls_hydrogen_treatment constr
_refine_ls_matrix_type full
_refine_ls_number_parameters 316
_refine_ls_number_reflns 5951
_refine_ls_number_restraints 0
_refine_ls_restrained_S_all 0.947
_refine_ls_R_factor_all 0.0340
_refine_ls_R_factor_gt 0.0271
_refine_ls_shift/su_max 0.001
_refine_ls_shift/su_mean 0.000
_refine_ls_structure_factor_coef Fsqd
_refine_ls_weighting_details 'calc w=1/[\s^2^(Fo^2^)+(0.0371P)^2^+1.6436P] where P=(Fo^2^+2Fc^2^)/3'
_refine_ls_weighting_scheme calc
_refine_ls_wR_factor_gt 0.0694
_refine_ls_wR_factor_ref 0.0734
_reflns_number_gt 5168
_reflns_number_total 5951
_reflns_threshold_expression >2sigma(I)
_cod_data_source_file ic5b01796_si_003.cif
_cod_data_source_block 13028
_cod_depositor_comments
;
The following automatic conversions were performed:

data item '_symmetry_cell_setting' value 'Monoclinic' was changed to
'monoclinic' in accordance with the
/home/saulius/struct/COD-crude-data/automatic-downloads/DataCite-retrospective/ACS/depositions/lib/dictionaries/cif_core.dic
dictionary named 'cif_core.dic' version 2.4.2 last updated on
2011-04-26.

Automatic conversion script
Id: cif_fix_values 6909 2019-04-08 15:41:33Z antanas 
;
_cod_original_sg_symbol_H-M 'P2(1)/n  '
_cod_database_code 4346618

loop_
_symmetry_equiv_pos_as_xyz
'x, y, z'
'-x+1/2, y+1/2, -z+1/2'
'-x, -y, -z'
'x-1/2, -y-1/2, z-1/2'

loop_
_atom_site_label
_atom_site_type_symbol
_atom_site_fract_x
_atom_site_fract_y
_atom_site_fract_z
_atom_site_U_iso_or_equiv
_atom_site_adp_type
_atom_site_occupancy
_atom_site_symmetry_multiplicity
_atom_site_calc_flag
_atom_site_refinement_flags
Ti1 Ti 0.46120(2) 0.88618(3) 0.126526(8) 0.01555(7) Uani 1 1 d .
Cl1 Cl 0.38768(3) 1.05922(4) 0.063951(11) 0.02118(8) Uani 1 1 d .
Cl2 Cl 0.46727(3) 0.66871(4) 0.181231(11) 0.02134(8) Uani 1 1 d .
N1 N 0.31992(11) 1.02594(14) 0.16294(4) 0.0186(2) Uani 1 1 d .
N2 N 0.28127(11) 0.72965(15) 0.09752(4) 0.0193(2) Uani 1 1 d .
N3 N 0.56491(11) 0.71189(14) 0.08494(4) 0.0182(2) Uani 1 1 d .
C1 C 0.58542(13) 1.01725(17) 0.16891(5) 0.0188(3) Uani 1 1 d .
C2 C 0.62977(13) 1.00873(17) 0.13031(4) 0.0184(3) Uani 1 1 d .
C3 C 0.73928(13) 1.05534(17) 0.10675(5) 0.0190(3) Uani 1 1 d .
C4 C 0.73148(14) 1.05023(18) 0.06015(5) 0.0217(3) Uani 1 1 d .
H4 H 0.6538 1.0198 0.0438 0.026 Uiso 1 1 calc R
C5 C 0.83524(15) 1.08883(19) 0.03731(5) 0.0241(3) Uani 1 1 d .
H5 H 0.8284 1.0839 0.0056 0.029 Uiso 1 1 calc R
C6 C 0.94924(14) 1.13465(18) 0.06082(5) 0.0246(3) Uani 1 1 d .
H6 H 1.0206 1.1602 0.0453 0.030 Uiso 1 1 calc R
C7 C 0.95837(14) 1.14283(19) 0.10712(5) 0.0252(3) Uani 1 1 d .
H7 H 1.0359 1.1753 0.1232 0.030 Uiso 1 1 calc R
C8 C 0.85441(14) 1.10366(18) 0.12996(5) 0.0219(3) Uani 1 1 d .
H8 H 0.8615 1.1097 0.1616 0.026 Uiso 1 1 calc R
C9 C 0.59988(13) 1.09175(19) 0.21335(5) 0.0210(3) Uani 1 1 d .
C10 C 0.58502(15) 0.9969(2) 0.25125(5) 0.0285(3) Uani 1 1 d .
H10 H 0.5699 0.8823 0.2482 0.034 Uiso 1 1 calc R
C11 C 0.59221(18) 1.0686(2) 0.29321(5) 0.0379(4) Uani 1 1 d .
H11 H 0.5829 1.0027 0.3187 0.046 Uiso 1 1 calc R
C12 C 0.61286(17) 1.2359(2) 0.29812(6) 0.0370(4) Uani 1 1 d .
H12 H 0.6167 1.2851 0.3268 0.044 Uiso 1 1 calc R
C13 C 0.62775(16) 1.3304(2) 0.26093(6) 0.0337(4) Uani 1 1 d .
H13 H 0.6420 1.4451 0.2642 0.040 Uiso 1 1 calc R
C14 C 0.62217(15) 1.2595(2) 0.21891(5) 0.0276(3) Uani 1 1 d .
H14 H 0.6336 1.3259 0.1937 0.033 Uiso 1 1 calc R
C15 C 0.23831(14) 0.95368(19) 0.18838(5) 0.0224(3) Uani 1 1 d .
H15 H 0.2320 0.8373 0.1881 0.027 Uiso 1 1 calc R
C16 C 0.16297(15) 1.0420(2) 0.21501(5) 0.0269(3) Uani 1 1 d .
H16 H 0.1067 0.9868 0.2327 0.032 Uiso 1 1 calc R
C17 C 0.17071(15) 1.2111(2) 0.21547(5) 0.0279(3) Uani 1 1 d .
H17 H 0.1206 1.2740 0.2337 0.033 Uiso 1 1 calc R
C18 C 0.25273(15) 1.2872(2) 0.18896(5) 0.0257(3) Uani 1 1 d .
H18 H 0.2590 1.4035 0.1883 0.031 Uiso 1 1 calc R
C19 C 0.32532(14) 1.19124(18) 0.16351(5) 0.0215(3) Uani 1 1 d .
H19 H 0.3819 1.2443 0.1455 0.026 Uiso 1 1 calc R
C20 C 0.28879(14) 0.56616(18) 0.09208(5) 0.0205(3) Uani 1 1 d .
H20 H 0.3683 0.5142 0.0995 0.025 Uiso 1 1 calc R
C21 C 0.18663(14) 0.46986(19) 0.07621(5) 0.0246(3) Uani 1 1 d .
H21 H 0.1965 0.3549 0.0725 0.030 Uiso 1 1 calc R
C22 C 0.06998(15) 0.5437(2) 0.06589(5) 0.0290(3) Uani 1 1 d .
H22 H -0.0019 0.4805 0.0551 0.035 Uiso 1 1 calc R
C23 C 0.06009(15) 0.7117(2) 0.07164(5) 0.0281(3) Uani 1 1 d .
H23 H -0.0190 0.7657 0.0652 0.034 Uiso 1 1 calc R
C24 C 0.16747(14) 0.79939(19) 0.08694(5) 0.0229(3) Uani 1 1 d .
H24 H 0.1603 0.9149 0.0901 0.028 Uiso 1 1 calc R
C25 C 0.54884(14) 0.71541(18) 0.04010(5) 0.0216(3) Uani 1 1 d .
H25 H 0.4864 0.7869 0.0260 0.026 Uiso 1 1 calc R
C26 C 0.61919(16) 0.61949(19) 0.01360(5) 0.0260(3) Uani 1 1 d .
H26A H 0.6065 0.6276 -0.0180 0.031 Uiso 1 1 calc R
C27 C 0.70796(16) 0.5119(2) 0.03358(5) 0.0304(3) Uani 1 1 d .
H27 H 0.7560 0.4432 0.0161 0.036 Uiso 1 1 calc R
C28 C 0.72547(15) 0.5066(2) 0.07981(5) 0.0294(3) Uani 1 1 d .
H28 H 0.7858 0.4336 0.0945 0.035 Uiso 1 1 calc R
C29 C 0.65407(14) 0.60865(19) 0.10415(5) 0.0244(3) Uani 1 1 d .
H29 H 0.6682 0.6062 0.1358 0.029 Uiso 1 1 calc R

loop_
_atom_site_aniso_label
_atom_site_aniso_U_11
_atom_site_aniso_U_22
_atom_site_aniso_U_33
_atom_site_aniso_U_23
_atom_site_aniso_U_13
_atom_site_aniso_U_12
Ti1 0.01684(12) 0.01477(13) 0.01536(11) 0.00052(9) 0.00315(9) -0.00019(9)
Cl1 0.02442(17) 0.02025(17) 0.01899(15) 0.00372(12) 0.00272(12) 0.00188(13)
Cl2 0.02684(18) 0.01931(17) 0.01837(15) 0.00329(12) 0.00469(12) -0.00043(13)
N1 0.0192(6) 0.0196(6) 0.0174(5) -0.0004(4) 0.0033(4) -0.0008(5)
N2 0.0202(6) 0.0190(6) 0.0190(5) 0.0002(4) 0.0033(4) -0.0010(5)
N3 0.0176(6) 0.0175(6) 0.0197(5) -0.0001(4) 0.0033(4) -0.0013(5)
C1 0.0173(7) 0.0172(7) 0.0216(6) 0.0006(5) 0.0010(5) -0.0003(5)
C2 0.0182(7) 0.0158(6) 0.0212(6) 0.0017(5) 0.0017(5) -0.0007(5)
C3 0.0207(7) 0.0146(6) 0.0220(6) 0.0015(5) 0.0040(5) -0.0008(5)
C4 0.0227(7) 0.0202(7) 0.0221(7) 0.0002(5) 0.0023(5) -0.0042(6)
C5 0.0292(8) 0.0230(8) 0.0211(7) 0.0002(6) 0.0074(6) -0.0027(6)
C6 0.0229(7) 0.0206(7) 0.0319(8) 0.0030(6) 0.0103(6) -0.0015(6)
C7 0.0188(7) 0.0249(8) 0.0315(8) 0.0025(6) 0.0004(6) -0.0033(6)
C8 0.0240(7) 0.0211(7) 0.0204(6) 0.0028(5) 0.0010(5) -0.0011(6)
C9 0.0156(7) 0.0268(8) 0.0209(7) -0.0043(5) 0.0022(5) -0.0010(6)
C10 0.0324(8) 0.0304(8) 0.0228(7) -0.0028(6) 0.0028(6) -0.0060(7)
C11 0.0463(11) 0.0462(11) 0.0212(8) -0.0022(7) 0.0029(7) -0.0048(9)
C12 0.0373(9) 0.0467(11) 0.0262(8) -0.0153(7) -0.0010(7) 0.0002(8)
C13 0.0305(9) 0.0315(9) 0.0385(9) -0.0141(7) 0.0007(7) -0.0016(7)
C14 0.0268(8) 0.0256(8) 0.0301(8) -0.0033(6) 0.0017(6) -0.0020(6)
C15 0.0223(7) 0.0241(8) 0.0211(7) 0.0018(5) 0.0035(5) -0.0015(6)
C16 0.0228(7) 0.0387(9) 0.0201(7) 0.0026(6) 0.0068(6) 0.0011(7)
C17 0.0259(8) 0.0373(9) 0.0212(7) -0.0045(6) 0.0057(6) 0.0080(7)
C18 0.0299(8) 0.0235(8) 0.0236(7) -0.0044(6) 0.0020(6) 0.0038(6)
C19 0.0213(7) 0.0226(7) 0.0207(6) -0.0001(5) 0.0028(5) 0.0002(6)
C20 0.0208(7) 0.0192(7) 0.0218(7) 0.0002(5) 0.0043(5) -0.0001(5)
C21 0.0268(8) 0.0194(7) 0.0279(7) -0.0015(6) 0.0045(6) -0.0038(6)
C22 0.0234(8) 0.0277(8) 0.0353(8) -0.0005(7) 0.0002(6) -0.0080(6)
C23 0.0199(7) 0.0284(8) 0.0355(8) 0.0020(7) 0.0005(6) 0.0004(6)
C24 0.0225(7) 0.0202(7) 0.0261(7) 0.0009(6) 0.0026(6) 0.0015(6)
C25 0.0245(7) 0.0188(7) 0.0216(7) 0.0002(5) 0.0029(5) 0.0009(6)
C26 0.0357(9) 0.0221(8) 0.0210(7) -0.0016(6) 0.0076(6) 0.0022(6)
C27 0.0345(9) 0.0260(8) 0.0326(8) -0.0017(6) 0.0128(7) 0.0073(7)
C28 0.0272(8) 0.0296(8) 0.0321(8) 0.0058(6) 0.0071(6) 0.0106(7)
C29 0.0228(7) 0.0282(8) 0.0227(7) 0.0033(6) 0.0037(6) 0.0032(6)

loop_
_atom_type_symbol
_atom_type_description
_atom_type_scat_dispersion_real
_atom_type_scat_dispersion_imag
_atom_type_scat_source
C C 0.0033 0.0016 'International Tables Vol C Tables 4.2.6.8 and 6.1.1.4'
H H 0.0000 0.0000 'International Tables Vol C Tables 4.2.6.8 and 6.1.1.4'
N N 0.0061 0.0033 'International Tables Vol C Tables 4.2.6.8 and 6.1.1.4'
Cl Cl 0.1484 0.1585 'International Tables Vol C Tables 4.2.6.8 and 6.1.1.4'
Ti Ti 0.2776 0.4457 'International Tables Vol C Tables 4.2.6.8 and 6.1.1.4'

loop_
_geom_angle_atom_site_label_1
_geom_angle_atom_site_label_2
_geom_angle_atom_site_label_3
_geom_angle
C2 Ti1 C1 37.03(5)
C2 Ti1 N3 82.39(5)
C1 Ti1 N3 110.95(5)
C2 Ti1 N1 110.22(5)
C1 Ti1 N1 81.38(5)
N3 Ti1 N1 167.24(4)
C2 Ti1 N2 161.03(5)
C1 Ti1 N2 161.93(5)
N3 Ti1 N2 82.83(4)
N1 Ti1 N2 84.43(4)
C2 Ti1 Cl2 110.83(4)
C1 Ti1 Cl2 89.13(4)
N3 Ti1 Cl2 86.22(3)
N1 Ti1 Cl2 90.81(3)
N2 Ti1 Cl2 79.92(3)
C2 Ti1 Cl1 88.42(4)
C1 Ti1 Cl1 108.71(4)
N3 Ti1 Cl1 94.15(3)
N1 Ti1 Cl1 84.55(3)
N2 Ti1 Cl1 80.86(3)
Cl2 Ti1 Cl1 160.584(16)
C15 N1 C19 117.32(12)
C15 N1 Ti1 123.43(10)
C19 N1 Ti1 118.86(9)
C24 N2 C20 116.90(12)
C24 N2 Ti1 121.83(10)
C20 N2 Ti1 121.25(9)
C25 N3 C29 117.25(12)
C25 N3 Ti1 121.61(9)
C29 N3 Ti1 120.91(9)
C2 C1 C9 145.72(14)
C2 C1 Ti1 71.34(9)
C9 C1 Ti1 142.33(10)
C1 C2 C3 142.32(14)
C1 C2 Ti1 71.62(9)
C3 C2 Ti1 145.99(10)
C4 C3 C8 118.18(13)
C4 C3 C2 120.31(13)
C8 C3 C2 121.50(12)
C5 C4 C3 121.18(13)
C5 C4 H4 119.4
C3 C4 H4 119.4
C4 C5 C6 119.96(13)
C4 C5 H5 120.0
C6 C5 H5 120.0
C7 C6 C5 119.74(14)
C7 C6 H6 120.1
C5 C6 H6 120.1
C6 C7 C8 120.23(14)
C6 C7 H7 119.9
C8 C7 H7 119.9
C7 C8 C3 120.70(13)
C7 C8 H8 119.6
C3 C8 H8 119.6
C14 C9 C10 118.34(14)
C14 C9 C1 121.18(13)
C10 C9 C1 120.39(14)
C11 C10 C9 120.59(16)
C11 C10 H10 119.7
C9 C10 H10 119.7
C10 C11 C12 120.38(16)
C10 C11 H11 119.8
C12 C11 H11 119.8
C13 C12 C11 119.41(15)
C13 C12 H12 120.3
C11 C12 H12 120.3
C12 C13 C14 120.65(16)
C12 C13 H13 119.7
C14 C13 H13 119.7
C13 C14 C9 120.62(16)
C13 C14 H14 119.7
C9 C14 H14 119.7
N1 C15 C16 122.70(14)
N1 C15 H15 118.6
C16 C15 H15 118.6
C17 C16 C15 119.12(14)
C17 C16 H16 120.4
C15 C16 H16 120.4
C16 C17 C18 118.83(14)
C16 C17 H17 120.6
C18 C17 H17 120.6
C19 C18 C17 118.80(15)
C19 C18 H18 120.6
C17 C18 H18 120.6
N1 C19 C18 123.22(14)
N1 C19 H19 118.4
C18 C19 H19 118.4
N2 C20 C21 123.35(14)
N2 C20 H20 118.3
C21 C20 H20 118.3
C22 C21 C20 118.91(14)
C22 C21 H21 120.5
C20 C21 H21 120.5
C21 C22 C23 118.59(14)
C21 C22 H22 120.7
C23 C22 H22 120.7
C24 C23 C22 118.83(14)
C24 C23 H23 120.6
C22 C23 H23 120.6
N2 C24 C23 123.40(14)
N2 C24 H24 118.3
C23 C24 H24 118.3
N3 C25 C26 122.92(14)
N3 C25 H25 118.5
C26 C25 H25 118.5
C27 C26 C25 119.31(14)
C27 C26 H26A 120.3
C25 C26 H26A 120.3
C26 C27 C28 118.47(14)
C26 C27 H27 120.8
C28 C27 H27 120.8
C29 C28 C27 119.10(14)
C29 C28 H28 120.4
C27 C28 H28 120.4
N3 C29 C28 122.92(14)
N3 C29 H29 118.5
C28 C29 H29 118.5

loop_
_geom_bond_atom_site_label_1
_geom_bond_atom_site_label_2
_geom_bond_distance
Ti1 C2 2.0397(14)
Ti1 C1 2.0430(14)
Ti1 N3 2.2486(12)
Ti1 N1 2.2486(12)
Ti1 N2 2.3874(12)
Ti1 Cl2 2.4150(4)
Ti1 Cl1 2.4199(4)
N1 C15 1.3448(18)
N1 C19 1.3478(19)
N2 C24 1.3429(18)
N2 C20 1.3451(19)
N3 C25 1.3440(17)
N3 C29 1.3521(19)
C1 C2 1.2966(19)
C1 C9 1.4632(19)
C2 C3 1.4671(19)
C3 C4 1.3975(19)
C3 C8 1.402(2)
C4 C5 1.388(2)
C4 H4 0.9500
C5 C6 1.390(2)
C5 H5 0.9500
C6 C7 1.389(2)
C6 H6 0.9500
C7 C8 1.391(2)
C7 H7 0.9500
C8 H8 0.9500
C9 C14 1.394(2)
C9 C10 1.399(2)
C10 C11 1.387(2)
C10 H10 0.9500
C11 C12 1.386(3)
C11 H11 0.9500
C12 C13 1.380(3)
C12 H12 0.9500
C13 C14 1.386(2)
C13 H13 0.9500
C14 H14 0.9500
C15 C16 1.386(2)
C15 H15 0.9500
C16 C17 1.380(2)
C16 H16 0.9500
C17 C18 1.382(2)
C17 H17 0.9500
C18 C19 1.380(2)
C18 H18 0.9500
C19 H19 0.9500
C20 C21 1.384(2)
C20 H20 0.9500
C21 C22 1.382(2)
C21 H21 0.9500
C22 C23 1.385(2)
C22 H22 0.9500
C23 C24 1.384(2)
C23 H23 0.9500
C24 H24 0.9500
C25 C26 1.385(2)
C25 H25 0.9500
C26 C27 1.380(2)
C26 H26A 0.9500
C27 C28 1.386(2)
C27 H27 0.9500
C28 C29 1.381(2)
C28 H28 0.9500
C29 H29 0.9500

loop_
_geom_torsion_atom_site_label_1
_geom_torsion_atom_site_label_2
_geom_torsion_atom_site_label_3
_geom_torsion_atom_site_label_4
_geom_torsion
C2 Ti1 N1 C15 -140.00(11)
C1 Ti1 N1 C15 -116.39(11)
N3 Ti1 N1 C15 49.0(2)
N2 Ti1 N1 C15 52.40(11)
Cl2 Ti1 N1 C15 -27.40(11)
Cl1 Ti1 N1 C15 133.71(11)
C2 Ti1 N1 C19 32.59(11)
C1 Ti1 N1 C19 56.20(11)
N3 Ti1 N1 C19 -138.45(18)
N2 Ti1 N1 C19 -135.02(10)
Cl2 Ti1 N1 C19 145.19(10)
Cl1 Ti1 N1 C19 -53.70(10)
C2 Ti1 N2 C24 -104.37(17)
C1 Ti1 N2 C24 75.6(2)
N3 Ti1 N2 C24 -143.43(11)
N1 Ti1 N2 C24 37.34(11)
Cl2 Ti1 N2 C24 129.16(11)
Cl1 Ti1 N2 C24 -48.02(10)
C2 Ti1 N2 C20 77.32(19)
C1 Ti1 N2 C20 -102.66(18)
N3 Ti1 N2 C20 38.26(10)
N1 Ti1 N2 C20 -140.98(11)
Cl2 Ti1 N2 C20 -49.15(10)
Cl1 Ti1 N2 C20 133.66(10)
C2 Ti1 N3 C25 -99.55(11)
C1 Ti1 N3 C25 -123.56(11)
N1 Ti1 N3 C25 72.0(2)
N2 Ti1 N3 C25 68.52(11)
Cl2 Ti1 N3 C25 148.83(11)
Cl1 Ti1 N3 C25 -11.71(11)
C2 Ti1 N3 C29 74.79(11)
C1 Ti1 N3 C29 50.79(12)
N1 Ti1 N3 C29 -113.7(2)
N2 Ti1 N3 C29 -117.13(11)
Cl2 Ti1 N3 C29 -36.83(11)
Cl1 Ti1 N3 C29 162.63(11)
N3 Ti1 C1 C2 42.03(10)
N1 Ti1 C1 C2 -141.40(9)
N2 Ti1 C1 C2 179.99(14)
Cl2 Ti1 C1 C2 127.65(8)
Cl1 Ti1 C1 C2 -60.18(9)
C2 Ti1 C1 C9 171.8(2)
N3 Ti1 C1 C9 -146.18(16)
N1 Ti1 C1 C9 30.39(17)
N2 Ti1 C1 C9 -8.2(3)
Cl2 Ti1 C1 C9 -60.56(17)
Cl1 Ti1 C1 C9 111.61(17)
C9 C1 C2 C3 11.6(4)
Ti1 C1 C2 C3 -177.3(2)
C9 C1 C2 Ti1 -171.1(2)
N3 Ti1 C2 C1 -140.89(9)
N1 Ti1 C2 C1 41.10(9)
N2 Ti1 C2 C1 -179.99(13)
Cl2 Ti1 C2 C1 -57.89(9)
Cl1 Ti1 C2 C1 124.71(8)
C1 Ti1 C2 C3 177.0(2)
N3 Ti1 C2 C3 36.12(18)
N1 Ti1 C2 C3 -141.89(18)
N2 Ti1 C2 C3 -3.0(3)
Cl2 Ti1 C2 C3 119.12(18)
Cl1 Ti1 C2 C3 -58.28(18)
C1 C2 C3 C4 -165.15(19)
Ti1 C2 C3 C4 19.5(3)
C1 C2 C3 C8 15.8(3)
Ti1 C2 C3 C8 -159.59(14)
C8 C3 C4 C5 1.2(2)
C2 C3 C4 C5 -177.94(14)
C3 C4 C5 C6 -0.4(2)
C4 C5 C6 C7 -0.5(2)
C5 C6 C7 C8 0.7(2)
C6 C7 C8 C3 0.1(2)
C4 C3 C8 C7 -1.0(2)
C2 C3 C8 C7 178.11(14)
C2 C1 C9 C14 45.2(3)
Ti1 C1 C9 C14 -120.93(17)
C2 C1 C9 C10 -138.2(2)
Ti1 C1 C9 C10 55.7(2)
C14 C9 C10 C11 0.1(2)
C1 C9 C10 C11 -176.68(15)
C9 C10 C11 C12 0.7(3)
C10 C11 C12 C13 -0.8(3)
C11 C12 C13 C14 0.0(3)
C12 C13 C14 C9 0.8(3)
C10 C9 C14 C13 -0.8(2)
C1 C9 C14 C13 175.92(14)
C19 N1 C15 C16 -1.0(2)
Ti1 N1 C15 C16 171.69(11)
N1 C15 C16 C17 0.4(2)
C15 C16 C17 C18 0.6(2)
C16 C17 C18 C19 -1.0(2)
C15 N1 C19 C18 0.6(2)
Ti1 N1 C19 C18 -172.44(11)
C17 C18 C19 N1 0.4(2)
C24 N2 C20 C21 0.3(2)
Ti1 N2 C20 C21 178.74(11)
N2 C20 C21 C22 -0.9(2)
C20 C21 C22 C23 0.3(2)
C21 C22 C23 C24 0.8(2)
C20 N2 C24 C23 0.9(2)
Ti1 N2 C24 C23 -177.50(11)
C22 C23 C24 N2 -1.5(2)
C29 N3 C25 C26 -0.2(2)
Ti1 N3 C25 C26 174.32(11)
N3 C25 C26 C27 1.6(2)
C25 C26 C27 C28 -1.4(2)
C26 C27 C28 C29 -0.1(3)
C25 N3 C29 C28 -1.4(2)
Ti1 N3 C29 C28 -176.02(12)
C27 C28 C29 N3 1.6(3)
